data_2207983
loop_
_publ_author_name
'Madeleine Helliwell'
'Arash Afgan'
'Mehdi M. Baradarani'
'John A. Joule'

_publ_section_title
;
 Formylation of an indolenine:
 2-(diformylmethylidene)-3,3-dimethyl-2,3-dihydro-1<i>H</i>-indole
;
_journal_coeditor_code BT6806
_journal_issue 2
_journal_name_full 'Acta Crystallographica Section E'
_journal_page_first o737
_journal_page_last o738
_journal_paper_doi 10.1107/S1600536806002261
_journal_volume 62
_journal_year 2006
_chemical_formula_iupac 'C13 H13 N O2'
_chemical_formula_moiety 'C13 H13 N O2'
_chemical_formula_sum 'C13 H13 N O2'
_chemical_formula_weight 215.24
_chemical_melting_point .118E-117
_chemical_name_systematic
;
2-(Diformylmethylidene)-3,3-dimethyl-2,3-dihydro-1H-indole
;
_space_group_IT_number 14
_symmetry_cell_setting monoclinic
_symmetry_space_group_name_Hall '-P 2ybc'
_symmetry_space_group_name_H-M 'P 1 21/c 1'
_atom_sites_solution_hydrogens geom
_atom_sites_solution_primary direct
_atom_sites_solution_secondary difmap
_cell_angle_alpha 90.00
_cell_angle_beta 99.329(2)
_cell_angle_gamma 90.00
_cell_formula_units_Z 4
_cell_length_a 12.1488(13)
_cell_length_b 12.2273(13)
_cell_length_c 7.3404(8)
_cell_measurement_reflns_used 1781
_cell_measurement_temperature 100(2)
_cell_measurement_theta_max 26.25
_cell_measurement_theta_min 2.38
_cell_volume 1076.0(2)
_computing_cell_refinement SMART
_computing_data_collection 'SMART (Bruker, 2001)'
_computing_data_reduction 'SAINT (Bruker, 2002)'
_computing_molecular_graphics 'SHELXTL (Bruker, 2001)'
_computing_publication_material SHELXTL
_computing_structure_refinement 'SHELXL97 (Sheldrick, 1997)'
_computing_structure_solution 'SHELXS97 (Sheldrick, 1997)'
_diffrn_ambient_temperature 100(2)
_diffrn_measured_fraction_theta_full 0.990
_diffrn_measured_fraction_theta_max 0.990
_diffrn_measurement_device_type 'Bruker SMART CCD area-detector'
_diffrn_measurement_method '\f and \w'
_diffrn_radiation_monochromator graphite
_diffrn_radiation_source 'fine-focus sealed tube'
_diffrn_radiation_type MoK\a
_diffrn_radiation_wavelength 0.71073
_diffrn_reflns_av_R_equivalents 0.0512
_diffrn_reflns_av_sigmaI/netI 0.0561
_diffrn_reflns_limit_h_max 14
_diffrn_reflns_limit_h_min -14
_diffrn_reflns_limit_k_max 10
_diffrn_reflns_limit_k_min -15
_diffrn_reflns_limit_l_max 9
_diffrn_reflns_limit_l_min -6
_diffrn_reflns_number 4520
_diffrn_reflns_theta_full 26.36
_diffrn_reflns_theta_max 26.36
_diffrn_reflns_theta_min 1.70
_diffrn_standards_decay_% 0
_diffrn_standards_number 0
_exptl_absorpt_coefficient_mu 0.090
_exptl_absorpt_correction_type none
_exptl_crystal_colour yellow
_exptl_crystal_density_diffrn 1.329
_exptl_crystal_density_method 'not measured'
_exptl_crystal_description prismatic
_exptl_crystal_F_000 456
_exptl_crystal_size_max 0.65
_exptl_crystal_size_mid 0.50
_exptl_crystal_size_min 0.50
_refine_diff_density_max 0.258
_refine_diff_density_min -0.164
_refine_ls_extinction_method none
_refine_ls_goodness_of_fit_ref 0.988
_refine_ls_hydrogen_treatment mixed
_refine_ls_matrix_type full
_refine_ls_number_parameters 151
_refine_ls_number_reflns 2177
_refine_ls_number_restraints 0
_refine_ls_restrained_S_all 0.988
_refine_ls_R_factor_all 0.0472
_refine_ls_R_factor_gt 0.0359
_refine_ls_shift/su_max 0.000
_refine_ls_shift/su_mean 0.000
_refine_ls_structure_factor_coef Fsqd
_refine_ls_weighting_details 'calc w = 1/[\s^2^(Fo^2^)+(0.0477P)^2^] where P = (Fo^2^+2Fc^2^)/3'
_refine_ls_weighting_scheme calc
_refine_ls_wR_factor_gt 0.0911
_refine_ls_wR_factor_ref 0.0953
_reflns_number_gt 1729
_reflns_number_total 2177
_reflns_threshold_expression I>2\s(I)
_cod_data_source_file bt6806.cif
_cod_data_source_block 7
_cod_depositor_comments
;
The following automatic conversions were performed:
'_symmetry_cell_setting' value 'Monoclinic' changed to 'monoclinic'
according to '/home/saulius/struct/CIF-dictionaries/cif_core.dic'
dictionary named 'cif_core.dic' version 2.4.1 from 2010-06-29.

Automatic conversion script
Id: cif_fix_enum 1527 2010-12-29 10:47:43Z saulius 

The following automatic conversions were performed:

'_symmetry_cell_setting' value 'Monoclinic' changed to 'monoclinic'
according to /home/saulius/struct/CIF-dictionaries/cif_core.dic
dictionary named 'cif_core.dic' version 2.4.1 from 2010-06-29.

Automatic conversion script
Id: cif_fix_values 1715 2011-07-08 13:25:40Z adriana 
;
_cod_original_sg_symbol_H-M 'P 21/c'
_cod_database_code 2207983
_cod_database_fobs_code 2207983

loop_
_symmetry_equiv_pos_as_xyz
'x, y, z'
'-x, y+1/2, -z+1/2'
'-x, -y, -z'
'x, -y-1/2, z-1/2'

loop_
_atom_site_label
_atom_site_fract_x
_atom_site_fract_y
_atom_site_fract_z
_atom_site_U_iso_or_equiv
_atom_site_adp_type
_atom_site_calc_flag
_atom_site_refinement_flags
_atom_site_occupancy
_atom_site_type_symbol
O1 0.41864(8) 0.59632(7) 0.17572(13) 0.0248(2) Uani d . 1 O
O2 0.45038(8) 0.30192(7) 0.41990(14) 0.0291(3) Uani d . 1 O
N1 0.64031(10) 0.59216(9) 0.16885(15) 0.0175(3) Uani d . 1 N
H1N 0.5812(14) 0.6311(13) 0.141(2) 0.034(5) Uiso d . 1 H
C1 0.63698(10) 0.49488(10) 0.25163(16) 0.0164(3) Uani d . 1 C
C2 0.75649(11) 0.44847(10) 0.29030(17) 0.0175(3) Uani d . 1 C
C3 0.82031(11) 0.53649(10) 0.20644(16) 0.0173(3) Uani d . 1 C
C4 0.93209(11) 0.54392(10) 0.19213(18) 0.0205(3) Uani d . 1 C
H4 0.9828 0.4877 0.2394 0.025 Uiso calc R 1 H
C5 0.96879(12) 0.63560(11) 0.10687(18) 0.0225(3) Uani d . 1 C
H5 1.0456 0.6425 0.0974 0.027 Uiso calc R 1 H
C6 0.89476(11) 0.71681(11) 0.03570(18) 0.0239(3) Uani d . 1 C
H6 0.9216 0.7781 -0.0235 0.029 Uiso calc R 1 H
C7 0.78199(11) 0.71067(10) 0.04888(17) 0.0218(3) Uani d . 1 C
H7 0.7310 0.7663 0.0004 0.026 Uiso calc R 1 H
C8 0.74801(11) 0.61946(10) 0.13616(16) 0.0169(3) Uani d . 1 C
C9 0.53856(11) 0.44934(10) 0.29297(17) 0.0176(3) Uani d . 1 C
C10 0.43321(11) 0.50492(11) 0.24412(17) 0.0209(3) Uani d . 1 C
H10 0.3687 0.4669 0.2672 0.025 Uiso calc R 1 H
C11 0.53515(12) 0.34386(11) 0.37930(18) 0.0226(3) Uani d . 1 C
H11 0.6029 0.3040 0.4067 0.027 Uiso calc R 1 H
C12 0.79827(11) 0.44121(11) 0.49983(17) 0.0220(3) Uani d . 1 C
H12A 0.8754 0.4147 0.5216 0.033 Uiso calc R 1 H
H12B 0.7509 0.3905 0.5557 0.033 Uiso calc R 1 H
H12C 0.7950 0.5138 0.5553 0.033 Uiso calc R 1 H
C13 0.76813(11) 0.33804(10) 0.19465(19) 0.0219(3) Uani d . 1 C
H13A 0.7362 0.3438 0.0636 0.033 Uiso calc R 1 H
H13B 0.7284 0.2814 0.2527 0.033 Uiso calc R 1 H
H13C 0.8472 0.3185 0.2068 0.033 Uiso calc R 1 H

loop_
_atom_site_aniso_label
_atom_site_aniso_U_11
_atom_site_aniso_U_22
_atom_site_aniso_U_33
_atom_site_aniso_U_12
_atom_site_aniso_U_13
_atom_site_aniso_U_23
O1 0.0231(5) 0.0236(5) 0.0268(5) 0.0046(4) 0.0010(4) 0.0003(4)
O2 0.0291(6) 0.0220(5) 0.0380(6) -0.0075(5) 0.0104(5) -0.0016(4)
N1 0.0162(6) 0.0153(6) 0.0208(6) 0.0026(5) 0.0029(4) 0.0009(5)
C1 0.0203(7) 0.0135(6) 0.0147(6) 0.0009(5) 0.0009(5) -0.0033(5)
C2 0.0169(7) 0.0152(6) 0.0197(7) 0.0005(5) 0.0007(5) 0.0000(5)
C3 0.0205(7) 0.0152(6) 0.0157(6) -0.0007(5) 0.0019(5) -0.0031(5)
C4 0.0202(7) 0.0197(7) 0.0212(7) 0.0024(6) 0.0018(5) -0.0048(6)
C5 0.0190(7) 0.0254(7) 0.0243(7) -0.0038(6) 0.0073(6) -0.0050(6)
C6 0.0294(8) 0.0218(7) 0.0222(7) -0.0052(6) 0.0096(6) 0.0006(6)
C7 0.0258(8) 0.0192(7) 0.0208(7) 0.0014(6) 0.0049(6) 0.0017(5)
C8 0.0176(7) 0.0173(6) 0.0162(6) 0.0008(5) 0.0035(5) -0.0034(5)
C9 0.0184(7) 0.0166(6) 0.0176(6) -0.0016(5) 0.0018(5) -0.0037(5)
C10 0.0196(7) 0.0232(7) 0.0199(7) -0.0026(6) 0.0031(5) -0.0045(6)
C11 0.0218(7) 0.0199(7) 0.0259(7) -0.0023(6) 0.0027(6) -0.0038(6)
C12 0.0217(7) 0.0204(7) 0.0227(7) -0.0005(6) -0.0003(6) 0.0020(6)
C13 0.0212(7) 0.0162(7) 0.0278(7) 0.0016(6) 0.0022(6) -0.0018(6)

loop_
_atom_type_symbol
_atom_type_description
_atom_type_scat_dispersion_real
_atom_type_scat_dispersion_imag
_atom_type_scat_source
C C 0.0033 0.0016 'International Tables Vol C Tables 4.2.6.8 and 6.1.1.4'
H H 0.0000 0.0000 'International Tables Vol C Tables 4.2.6.8 and 6.1.1.4'
N N 0.0061 0.0033 'International Tables Vol C Tables 4.2.6.8 and 6.1.1.4'
O O 0.0106 0.0060 'International Tables Vol C Tables 4.2.6.8 and 6.1.1.4'

loop_
_geom_angle_atom_site_label_1
_geom_angle_atom_site_label_2
_geom_angle_atom_site_label_3
_geom_angle
C1 N1 C8 112.64(11)
C1 N1 H1N 121.0(10)
C8 N1 H1N 126.4(10)
N1 C1 C9 122.86(12)
N1 C1 C2 108.28(11)
C9 C1 C2 128.85(11)
C3 C2 C1 101.10(10)
C3 C2 C13 110.31(10)
C1 C2 C13 113.11(10)
C3 C2 C12 109.81(10)
C1 C2 C12 110.65(10)
C13 C2 C12 111.39(10)
C4 C3 C8 119.67(12)
C4 C3 C2 130.68(12)
C8 C3 C2 109.65(11)
C3 C4 C5 118.52(12)
C3 C4 H4 120.7
C5 C4 H4 120.7
C6 C5 C4 120.76(13)
C6 C5 H5 119.6
C4 C5 H5 119.6
C5 C6 C7 121.47(12)
C5 C6 H6 119.3
C7 C6 H6 119.3
C8 C7 C6 116.57(12)
C8 C7 H7 121.7
C6 C7 H7 121.7
C7 C8 C3 122.98(12)
C7 C8 N1 128.74(12)
C3 C8 N1 108.27(11)
C1 C9 C10 120.99(12)
C1 C9 C11 122.64(12)
C10 C9 C11 116.33(12)
O1 C10 C9 126.49(13)
O1 C10 H10 116.8
C9 C10 H10 116.8
O2 C11 C9 124.41(13)
O2 C11 H11 117.8
C9 C11 H11 117.8
C2 C12 H12A 109.5
C2 C12 H12B 109.5
H12A C12 H12B 109.5
C2 C12 H12C 109.5
H12A C12 H12C 109.5
H12B C12 H12C 109.5
C2 C13 H13A 109.5
C2 C13 H13B 109.5
H13A C13 H13B 109.5
C2 C13 H13C 109.5
H13A C13 H13C 109.5
H13B C13 H13C 109.5

loop_
_geom_bond_atom_site_label_1
_geom_bond_atom_site_label_2
_geom_bond_distance
O1 C10 1.2262(16)
O2 C11 1.2296(16)
N1 C1 1.3393(16)
N1 C8 1.4082(17)
N1 H1N 0.858(16)
C1 C9 1.3963(18)
C1 C2 1.5417(18)
C2 C3 1.5144(18)
C2 C13 1.5390(17)
C2 C12 1.5421(17)
C3 C4 1.3818(18)
C3 C8 1.3856(17)
C4 C5 1.3920(18)
C4 H4 0.9500
C5 C6 1.3840(19)
C5 H5 0.9500
C6 C7 1.3910(19)
C6 H6 0.9500
C7 C8 1.3822(17)
C7 H7 0.9500
C9 C10 1.4420(18)
C9 C11 1.4406(18)
C10 H10 0.9500
C11 H11 0.9500
C12 H12A 0.9800
C12 H12B 0.9800
C12 H12C 0.9800
C13 H13A 0.9800
C13 H13B 0.9800
C13 H13C 0.9800

loop_
_geom_hbond_atom_site_label_D
_geom_hbond_atom_site_label_H
_geom_hbond_atom_site_label_A
_geom_hbond_site_symmetry_A
_geom_hbond_distance_DH
_geom_hbond_distance_HA
_geom_hbond_distance_DA
_geom_hbond_angle_DHA
N1 H1N O1 . 0.858(16) 2.075(16) 2.7021(15) 129.3(13)
N1 H1N O2 2_655 0.858(16) 2.157(16) 2.8254(15) 134.4(14)

loop_
_geom_torsion_atom_site_label_1
_geom_torsion_atom_site_label_2
_geom_torsion_atom_site_label_3
_geom_torsion_atom_site_label_4
_geom_torsion
C8 N1 C1 C9 -178.12(11)
C8 N1 C1 C2 2.49(14)
N1 C1 C2 C3 -2.13(12)
C9 C1 C2 C3 178.53(12)
N1 C1 C2 C13 -120.06(12)
C9 C1 C2 C13 60.60(17)
N1 C1 C2 C12 114.17(11)
C9 C1 C2 C12 -65.18(16)
C1 C2 C3 C4 -178.83(12)
C13 C2 C3 C4 -58.89(17)
C12 C2 C3 C4 64.25(17)
C1 C2 C3 C8 1.10(12)
C13 C2 C3 C8 121.04(11)
C12 C2 C3 C8 -115.82(11)
C8 C3 C4 C5 0.09(18)
C2 C3 C4 C5 -179.98(12)
C3 C4 C5 C6 -0.88(19)
C4 C5 C6 C7 0.9(2)
C5 C6 C7 C8 -0.11(19)
C6 C7 C8 C3 -0.71(18)
C6 C7 C8 N1 179.96(12)
C4 C3 C8 C7 0.73(18)
C2 C3 C8 C7 -179.21(11)
C4 C3 C8 N1 -179.82(11)
C2 C3 C8 N1 0.24(14)
C1 N1 C8 C7 177.63(12)
C1 N1 C8 C3 -1.77(14)
N1 C1 C9 C10 1.32(19)
C2 C1 C9 C10 -179.42(11)
N1 C1 C9 C11 178.96(11)
C2 C1 C9 C11 -1.8(2)
C1 C9 C10 O1 -4.9(2)
C11 C9 C10 O1 177.36(12)
C1 C9 C11 O2 178.99(12)
C10 C9 C11 O2 -3.28(19)

loop_
_cod_related_entry_id
_cod_related_entry_database
_cod_related_entry_code
1 ChemSpider 10603552
